data_7204995
_publ_section_title
;
 Cyclic thiatetraynes: syntheses and structural properties
;
_journal_issue 1
_journal_name_full 'Journal of the Chemical Society, Perkin Transactions 2'
_journal_page_first 72
_journal_paper_doi 10.1039/b108403h
_journal_year 2002
_chemical_formula_sum 'C20 H24 S2'
_chemical_formula_weight 328.51
_chemical_name_systematic
;
?
;
_space_group_IT_number 14
_symmetry_cell_setting monoclinic
_symmetry_space_group_name_Hall '-P 2yn'
_symmetry_space_group_name_H-M 'P 1 21/n 1'
_atom_sites_solution_hydrogens geom
_atom_sites_solution_primary direct
_atom_sites_solution_secondary difmap
_audit_creation_method SHELXL-97
_cell_angle_alpha 90.00
_cell_angle_beta 106.7520(10)
_cell_angle_gamma 90.00
_cell_formula_units_Z 4
_cell_length_a 17.03120(10)
_cell_length_b 5.04950(10)
_cell_length_c 22.46810(10)
_cell_measurement_temperature 200(2)
_cell_volume 1850.23(4)
_computing_cell_refinement 'Bruker SMART'
_computing_data_collection 'Bruker SMART'
_computing_data_reduction 'Bruker SHELXTL'
_computing_molecular_graphics 'Bruker SHELXTL'
_computing_publication_material 'Bruker SHELXTL'
_computing_structure_refinement 'SHELXL-97 (Sheldrick, 1997)'
_computing_structure_solution 'SHELXS-97 (Sheldrick, 1990)'
_diffrn_ambient_temperature 200(2)
_diffrn_measured_fraction_theta_full 0.996
_diffrn_measured_fraction_theta_max 0.996
_diffrn_measurement_device_type 'CCD area detector'
_diffrn_measurement_method 'phi and omega scans'
_diffrn_radiation_monochromator graphite
_diffrn_radiation_source 'fine-focus sealed tube'
_diffrn_radiation_type MoK\a
_diffrn_radiation_wavelength 0.71073
_diffrn_reflns_av_R_equivalents 0.0307
_diffrn_reflns_av_sigmaI/netI 0.0230
_diffrn_reflns_limit_h_max 22
_diffrn_reflns_limit_h_min -22
_diffrn_reflns_limit_k_max 6
_diffrn_reflns_limit_k_min -6
_diffrn_reflns_limit_l_max 28
_diffrn_reflns_limit_l_min -29
_diffrn_reflns_number 18002
_diffrn_reflns_theta_full 27.48
_diffrn_reflns_theta_max 27.48
_diffrn_reflns_theta_min 1.33
_exptl_absorpt_coefficient_mu 0.283
_exptl_absorpt_correction_T_max 0.97
_exptl_absorpt_correction_T_min 0.84
_exptl_absorpt_correction_type multi-scan
_exptl_absorpt_process_details 'Blessing, Acta Cryst. (1995) A51 33-38.'
_exptl_crystal_colour colorless
_exptl_crystal_density_diffrn 1.179
_exptl_crystal_density_method 'not measured'
_exptl_crystal_description polyhedron
_exptl_crystal_F_000 704
_exptl_crystal_size_max .56
_exptl_crystal_size_mid .20
_exptl_crystal_size_min .11
_refine_diff_density_max 0.371
_refine_diff_density_min -0.279
_refine_diff_density_rms 0.039
_refine_ls_extinction_method none
_refine_ls_goodness_of_fit_ref 1.019
_refine_ls_hydrogen_treatment noref
_refine_ls_matrix_type full
_refine_ls_number_parameters 208
_refine_ls_number_reflns 4229
_refine_ls_number_restraints 7
_refine_ls_restrained_S_all 1.046
_refine_ls_R_factor_all 0.0523
_refine_ls_R_factor_gt 0.0362
_refine_ls_shift/su_max 0.034
_refine_ls_shift/su_mean 0.007
_refine_ls_structure_factor_coef Fsqd
_refine_ls_weighting_details 'calc w=1/[\s^2^(Fo^2^)+(0.0454P)^2^+0.5803P] where P=(Fo^2^+2Fc^2^)/3'
_refine_ls_weighting_scheme calc
_refine_ls_wR_factor_gt 0.0882
_refine_ls_wR_factor_ref 0.0970
_reflns_number_gt 3310
_reflns_number_total 4229
_reflns_threshold_expression >2sigma(I)
_cod_data_source_file b108403h.txt
_cod_data_source_block br29_6inpaper
_cod_depositor_comments
;
The following automatic conversions were performed:
'_symmetry_cell_setting' value 'Monoclinic' changed to 'monoclinic'
according to '/home/saulius/struct/CIF-dictionaries/cif_core.dic'
dictionary named 'cif_core.dic' version 2.4.1 from 2010-06-29.

Automatic conversion script
Id: cif_fix_enum 1527 2010-12-29 10:47:43Z saulius 
;
_cod_original_sg_symbol_H-M P2(1)/n
_cod_database_code 7204995

loop_
_symmetry_equiv_pos_as_xyz
'x, y, z'
'-x+1/2, y+1/2, -z+1/2'
'-x, -y, -z'
'x-1/2, -y-1/2, z-1/2'

loop_
_atom_site_label
_atom_site_type_symbol
_atom_site_fract_x
_atom_site_fract_y
_atom_site_fract_z
_atom_site_U_iso_or_equiv
_atom_site_adp_type
_atom_site_occupancy
_atom_site_symmetry_multiplicity
_atom_site_calc_flag
_atom_site_refinement_flags
_atom_site_disorder_assembly
_atom_site_disorder_group
S1_1 S 0.79006(2) 0.67577(9) 0.160735(17) 0.03723(12) Uani 1 1 d . . .
C1_1 C 0.70821(9) 0.8340(3) 0.18457(7) 0.0333(3) Uani 1 1 d . . .
H1A_1 H 0.7307 0.9065 0.2270 0.040 Uiso 1 1 calc R . .
H1B_1 H 0.6860 0.9835 0.1562 0.040 Uiso 1 1 calc R . .
C2_1 C 0.64208(8) 0.6495(3) 0.18393(6) 0.0302(3) Uani 1 1 d . . .
C3_1 C 0.59013(9) 0.4881(3) 0.18099(6) 0.0318(3) Uani 1 1 d . . .
C4_1 C 0.52638(9) 0.2861(3) 0.17446(7) 0.0343(3) Uani 1 1 d . . .
H4A_1 H 0.4809 0.3613 0.1883 0.041 Uiso 1 1 calc R . .
H4B_1 H 0.5494 0.1347 0.2019 0.041 Uiso 1 1 calc R . .
C5_1 C 0.49239(9) 0.1859(3) 0.10789(6) 0.0316(3) Uani 1 1 d . . .
H5A_1 H 0.4701 0.3371 0.0801 0.038 Uiso 1 1 calc R . .
H5B_1 H 0.5374 0.1060 0.0942 0.038 Uiso 1 1 calc R . .
C6_1 C 0.42525(9) -0.0183(3) 0.10242(7) 0.0334(3) Uani 1 1 d . . .
H6A_1 H 0.3807 0.0621 0.1166 0.040 Uiso 1 1 calc R . .
H6B_1 H 0.4478 -0.1688 0.1304 0.040 Uiso 1 1 calc R . .
C7_1 C 0.38899(10) -0.1238(3) 0.03600(7) 0.0397(4) Uani 1 1 d . . .
H7A_1 H 0.4337 -0.1998 0.0214 0.048 Uiso 1 1 calc R . .
H7B_1 H 0.3499 -0.2681 0.0367 0.048 Uiso 1 1 calc R . .
C8_1 C 0.34654(9) 0.0805(3) -0.00808(7) 0.0349(3) Uani 1 1 d . . .
C9_1 C 0.31152(9) 0.2491(3) -0.04250(7) 0.0340(3) Uani 1 1 d . . .
C10_1 C 0.26922(10) 0.4545(3) -0.08588(7) 0.0359(3) Uani 1 1 d . . .
H10A_1 H 0.3103 0.5812 -0.0924 0.043 Uiso 1 1 calc R . .
H10B_1 H 0.2321 0.5530 -0.0671 0.043 Uiso 1 1 calc R . .
S1_2 S 0.27743(3) 0.54656(11) 0.15147(2) 0.05437(15) Uani 1 1 d . . .
C1_2 C 0.20643(11) 0.7309(4) 0.18228(8) 0.0456(4) Uani 1 1 d . . .
H1A_2 H 0.2370 0.8125 0.2223 0.055 Uiso 1 1 calc R . .
H1B_2 H 0.1819 0.8755 0.1531 0.055 Uiso 1 1 calc R . .
C2_2 C 0.14108(10) 0.5656(3) 0.19199(7) 0.0383(4) Uani 1 1 d . . .
C3_2 C 0.08801(10) 0.4249(4) 0.19803(7) 0.0411(4) Uani 1 1 d D A .
C4_2 C 0.02164(12) 0.2539(5) 0.20426(8) 0.0584(5) Uani 1 1 d D . .
H4A_2 H -0.0023 0.3300 0.2357 0.070 Uiso 0.798(4) 1 calc PR A 1
H4B_2 H 0.0443 0.0775 0.2192 0.070 Uiso 0.798(4) 1 calc PR A 1
H4C_2 H -0.0263 0.3650 0.2042 0.070 Uiso 0.202(4) 1 calc PR A 2
H4D_2 H 0.0396 0.1613 0.2448 0.070 Uiso 0.202(4) 1 calc PR A 2
C5_2 C -0.04814(12) 0.2203(4) 0.14081(10) 0.0418(6) Uani 0.798(4) 1 d PD A 1
H5A_2 H -0.0959 0.1300 0.1485 0.050 Uiso 0.798(4) 1 calc PR A 1
H5B_2 H -0.0662 0.3970 0.1230 0.050 Uiso 0.798(4) 1 calc PR A 1
C6_2 C -0.01785(12) 0.0611(4) 0.09504(9) 0.0407(6) Uani 0.798(4) 1 d PD A 1
H6A_2 H 0.0091 -0.1023 0.1154 0.049 Uiso 0.798(4) 1 calc PR A 1
H6B_2 H 0.0233 0.1656 0.0817 0.049 Uiso 0.798(4) 1 calc PR A 1
C7_2 C -0.08832(12) -0.0124(4) 0.03828(9) 0.0598(5) Uani 1 1 d D . .
H7A_2 H -0.0670 -0.1408 0.0134 0.072 Uiso 0.798(4) 1 calc PR A 1
H7B_2 H -0.1301 -0.1061 0.0532 0.072 Uiso 0.798(4) 1 calc PR A 1
H7C_2 H -0.0439 -0.0987 0.0250 0.072 Uiso 0.202(4) 1 calc PR A 2
H7D_2 H -0.1263 -0.1461 0.0467 0.072 Uiso 0.202(4) 1 calc PR A 2
C8_2 C -0.13015(11) 0.2005(4) -0.00381(8) 0.0460(4) Uani 1 1 d D A .
C9_2 C -0.16427(11) 0.3715(4) -0.03779(8) 0.0448(4) Uani 1 1 d . . .
C10_2 C -0.20601(11) 0.5793(4) -0.08065(8) 0.0488(4) Uani 1 1 d . . .
H10A_2 H -0.1643 0.6896 -0.0918 0.059 Uiso 1 1 calc R . .
H10B_2 H -0.2362 0.6946 -0.0591 0.059 Uiso 1 1 calc R . .
C5B_2 C -0.0046(5) 0.0477(15) 0.1523(3) 0.037(2) Uiso 0.202(4) 1 d PD A 2
H5B1_2 H 0.0433 -0.0352 0.1431 0.045 Uiso 0.202(4) 1 calc PR A 2
H5B2_2 H -0.0395 -0.0917 0.1626 0.045 Uiso 0.202(4) 1 calc PR A 2
C6B_2 C -0.0520(4) 0.2185(15) 0.0999(3) 0.032(2) Uiso 0.202(4) 1 d PD A 2
H6B1_2 H -0.0163 0.3538 0.0891 0.039 Uiso 0.202(4) 1 calc PR A 2
H6B2_2 H -0.0981 0.3078 0.1103 0.039 Uiso 0.202(4) 1 calc PR A 2

loop_
_atom_site_aniso_label
_atom_site_aniso_U_11
_atom_site_aniso_U_22
_atom_site_aniso_U_33
_atom_site_aniso_U_23
_atom_site_aniso_U_13
_atom_site_aniso_U_12
S1_1 0.02783(18) 0.0519(3) 0.02980(19) 0.00265(17) 0.00483(14) -0.00116(17)
C1_1 0.0353(7) 0.0317(8) 0.0304(7) -0.0032(6) 0.0053(6) -0.0032(6)
C2_1 0.0307(7) 0.0321(8) 0.0261(7) -0.0014(6) 0.0058(5) 0.0040(6)
C3_1 0.0318(7) 0.0351(8) 0.0267(7) -0.0008(6) 0.0055(6) 0.0040(6)
C4_1 0.0345(7) 0.0373(8) 0.0321(7) -0.0005(6) 0.0111(6) -0.0040(6)
C5_1 0.0325(7) 0.0324(8) 0.0297(7) 0.0018(6) 0.0084(6) -0.0007(6)
C6_1 0.0366(8) 0.0307(8) 0.0306(7) 0.0043(6) 0.0060(6) -0.0029(6)
C7_1 0.0497(9) 0.0284(8) 0.0361(8) -0.0003(7) 0.0044(7) -0.0034(7)
C8_1 0.0404(8) 0.0337(8) 0.0278(7) -0.0052(6) 0.0054(6) -0.0065(7)
C9_1 0.0386(8) 0.0361(8) 0.0266(7) -0.0040(6) 0.0085(6) -0.0058(7)
C10_1 0.0423(8) 0.0371(9) 0.0282(7) -0.0013(6) 0.0099(6) 0.0017(7)
S1_2 0.0367(2) 0.0719(4) 0.0541(3) 0.0102(2) 0.0125(2) -0.0053(2)
C1_2 0.0511(10) 0.0415(10) 0.0398(9) -0.0026(7) 0.0063(7) -0.0101(8)
C2_2 0.0435(9) 0.0390(9) 0.0295(8) -0.0015(7) 0.0059(7) 0.0021(7)
C3_2 0.0465(9) 0.0475(10) 0.0293(8) -0.0038(7) 0.0108(7) -0.0014(8)
C4_2 0.0672(12) 0.0759(14) 0.0420(10) -0.0091(9) 0.0315(9) -0.0211(11)
C5_2 0.0366(11) 0.0446(13) 0.0490(14) -0.0047(10) 0.0198(9) -0.0037(9)
C6_2 0.0402(11) 0.0389(12) 0.0413(12) -0.0008(9) 0.0088(9) 0.0054(9)
C7_2 0.0575(11) 0.0697(14) 0.0440(10) 0.0101(9) 0.0016(9) -0.0186(10)
C8_2 0.0506(10) 0.0524(11) 0.0350(8) -0.0061(8) 0.0127(7) -0.0169(9)
C9_2 0.0528(10) 0.0469(10) 0.0387(9) -0.0081(8) 0.0196(8) -0.0140(8)
C10_2 0.0561(10) 0.0463(10) 0.0497(10) -0.0007(8) 0.0246(8) -0.0038(8)

loop_
_atom_type_symbol
_atom_type_description
_atom_type_scat_dispersion_real
_atom_type_scat_dispersion_imag
_atom_type_scat_source
C C 0.0033 0.0016 'International Tables Vol C Tables 4.2.6.8 and 6.1.1.4'
H H 0.0000 0.0000 'International Tables Vol C Tables 4.2.6.8 and 6.1.1.4'
S S 0.1246 0.1234 'International Tables Vol C Tables 4.2.6.8 and 6.1.1.4'

loop_
_geom_angle_atom_site_label_1
_geom_angle_atom_site_label_2
_geom_angle_atom_site_label_3
_geom_angle
_geom_angle_site_symmetry_1
_geom_angle_site_symmetry_3
_geom_angle_publ_flag
C1_1 S1_1 C10_1 99.39(7) . 3_665 ?
C2_1 C1_1 S1_1 111.85(11) . . ?
C3_1 C2_1 C1_1 175.65(15) . . ?
C2_1 C3_1 C4_1 177.32(15) . . ?
C3_1 C4_1 C5_1 112.93(12) . . ?
C6_1 C5_1 C4_1 111.63(12) . . ?
C5_1 C6_1 C7_1 113.36(12) . . ?
C8_1 C7_1 C6_1 113.17(13) . . ?
C9_1 C8_1 C7_1 178.22(17) . . ?
C8_1 C9_1 C10_1 178.77(17) . . ?
C9_1 C10_1 S1_1 113.30(11) . 3_665 ?
C1_2 S1_2 C10_2 99.33(8) . 3_565 ?
C2_2 C1_2 S1_2 112.66(12) . . ?
C3_2 C2_2 C1_2 177.45(18) . . ?
C2_2 C3_2 C4_2 178.84(19) . . ?
C3_2 C4_2 C5B_2 113.1(3) . . ?
C3_2 C4_2 C5_2 112.23(15) . . ?
C5B_2 C4_2 C5_2 42.4(3) . . ?
C6_2 C5_2 C4_2 110.86(17) . . ?
C5_2 C6_2 C7_2 111.02(17) . . ?
C8_2 C7_2 C6_2 118.56(18) . . ?
C8_2 C7_2 C6B_2 91.0(3) . . ?
C6_2 C7_2 C6B_2 34.5(2) . . ?
C9_2 C8_2 C7_2 179.7(2) . . ?
C8_2 C9_2 C10_2 178.88(19) . . ?
C9_2 C10_2 S1_2 113.67(13) . 3_565 ?
C6B_2 C5B_2 C4_2 100.4(5) . . ?
C5B_2 C6B_2 C7_2 102.9(5) . . ?

loop_
_geom_bond_atom_site_label_1
_geom_bond_atom_site_label_2
_geom_bond_distance
_geom_bond_site_symmetry_2
_geom_bond_publ_flag
S1_1 C1_1 1.8162(15) . ?
S1_1 C10_1 1.8172(15) 3_665 ?
C1_1 C2_1 1.459(2) . ?
C2_1 C3_1 1.191(2) . ?
C3_1 C4_1 1.466(2) . ?
C4_1 C5_1 1.526(2) . ?
C5_1 C6_1 1.518(2) . ?
C6_1 C7_1 1.536(2) . ?
C7_1 C8_1 1.468(2) . ?
C8_1 C9_1 1.189(2) . ?
C9_1 C10_1 1.463(2) . ?
C10_1 S1_1 1.8172(15) 3_665 ?
S1_2 C1_2 1.8139(19) . ?
S1_2 C10_2 1.8166(19) 3_565 ?
C1_2 C2_2 1.457(2) . ?
C2_2 C3_2 1.188(2) . ?
C3_2 C4_2 1.461(2) . ?
C4_2 C5B_2 1.531(7) . ?
C4_2 C5_2 1.580(3) . ?
C5_2 C6_2 1.508(3) . ?
C6_2 C7_2 1.524(3) . ?
C7_2 C8_2 1.473(3) . ?
C7_2 C6B_2 1.779(8) . ?
C8_2 C9_2 1.188(3) . ?
C9_2 C10_2 1.462(3) . ?
C10_2 S1_2 1.8166(19) 3_565 ?
C5B_2 C6B_2 1.495(10) . ?
